data_7154581
loop_
_publ_author_name
'Iakovenko, Roman O.'
'Kazakova, Anna N.'
'Muzalevskiy, Vasiliy M.'
'Ivanov, Alexander Yu'
'Boyarskaya, Irina A.'
'Chicca, Andrea'
'Petrucci, Vanessa'
'Gertsch, J\"urg'
'Krasavin, Mikhail'
'Starova, Galina L.'
'Zolotarev, Andrey A.'
'Avdontceva, Margarita S.'
'Nenajdenko, Valentine G.'
'Vasilyev, Aleksander V.'

_publ_section_title
;
 Reactions of CF3-enones with arenes under superelectrophilic activation:
 a pathway to trans-1,3-diaryl-1-CF3-indanes, new cannabinoid receptor
 ligands.
;
_journal_issue 33
_journal_name_full 'Organic &amp; biomolecular chemistry'
_journal_page_first 8827
_journal_page_last 8842
_journal_paper_doi 10.1039/c5ob01072a
_journal_volume 13
_journal_year 2015
_chemical_formula_sum 'C26 H24 Cl F3 O4'
_chemical_formula_weight 492.90
_chemical_name_systematic
; 
 ? 
;
_space_group_IT_number 2
_symmetry_cell_setting triclinic
_symmetry_space_group_name_Hall '-P 1'
_symmetry_space_group_name_H-M 'P -1'
_atom_sites_solution_hydrogens geom
_atom_sites_solution_primary direct
_atom_sites_solution_secondary difmap
_audit_creation_method SHELXL-97
_audit_update_record
;
2015-02-04 deposited with the CCDC.
2015-07-07 downloaded from the CCDC.
;
_cell_angle_alpha 64.998(4)
_cell_angle_beta 71.043(4)
_cell_angle_gamma 80.660(3)
_cell_formula_units_Z 2
_cell_length_a 8.9801(3)
_cell_length_b 11.8644(5)
_cell_length_c 12.6622(6)
_cell_measurement_reflns_used 8041
_cell_measurement_temperature 100(2)
_cell_measurement_theta_max 76.1290
_cell_measurement_theta_min 4.0110
_cell_volume 1155.85(9)
_computing_cell_refinement
;
CrysAlisPro, Agilent Technologies,
Version 1.171.36.20 (release 27-06-2012 CrysAlis171 .NET)
(compiled Jul 11 2012,15:38:31)
;
_computing_data_collection
;
CrysAlisPro, Agilent Technologies,
Version 1.171.36.20 (release 27-06-2012 CrysAlis171 .NET)
(compiled Jul 11 2012,15:38:31)
;
_computing_data_reduction
;
CrysAlisPro, Agilent Technologies,
Version 1.171.36.20 (release 27-06-2012 CrysAlis171 .NET)
(compiled Jul 11 2012,15:38:31)
;
_computing_publication_material
;
O. V. Dolomanov, L. J. Bourhis, R. J. Gildea, J. A. K. Howard and H. Puschmann,
OLEX2: a complete structure solution, refinement and analysis program.
J. Appl. Cryst. (2009). 42, 339-341.
;
_computing_structure_refinement 'SHELXL-97 (Sheldrick, 2008)'
_computing_structure_solution 'SHELXS-97 (Sheldrick, 2008)'
_diffrn_ambient_temperature 100(2)
_diffrn_detector_area_resol_mean 10.3829
_diffrn_measured_fraction_theta_full 0.986
_diffrn_measured_fraction_theta_max 0.986
_diffrn_measurement_device_type 'SuperNova, Dual, Cu at zero, Atlas'
_diffrn_measurement_method '\w scans'
_diffrn_radiation_monochromator mirror
_diffrn_radiation_source 'SuperNova (Cu) X-ray Source'
_diffrn_radiation_type CuK\a
_diffrn_radiation_wavelength 1.54184
_diffrn_reflns_av_R_equivalents 0.0512
_diffrn_reflns_av_sigmaI/netI 0.0401
_diffrn_reflns_limit_h_max 11
_diffrn_reflns_limit_h_min -10
_diffrn_reflns_limit_k_max 14
_diffrn_reflns_limit_k_min -14
_diffrn_reflns_limit_l_max 15
_diffrn_reflns_limit_l_min -15
_diffrn_reflns_number 19213
_diffrn_reflns_theta_full 76.31
_diffrn_reflns_theta_max 76.31
_diffrn_reflns_theta_min 4.02
_exptl_absorpt_coefficient_mu 1.956
_exptl_absorpt_correction_T_max 1.00000
_exptl_absorpt_correction_T_min 0.71281
_exptl_absorpt_correction_type multi-scan
_exptl_absorpt_process_details
;
CrysAlisPro, Agilent Technologies,
Version 1.171.36.32 (release 02-08-2013 CrysAlis171 .NET)
(compiled Aug  2 2013,16:46:58)
Empirical absorption correction using spherical harmonics,
 implemented in SCALE3 ABSPACK scaling algorithm.
;
_exptl_crystal_colour colourless
_exptl_crystal_density_diffrn 1.416
_exptl_crystal_density_method 'not measured'
_exptl_crystal_description prism
_exptl_crystal_F_000 512
_exptl_crystal_size_max 0.15
_exptl_crystal_size_mid 0.12
_exptl_crystal_size_min 0.09
_refine_diff_density_max 0.313
_refine_diff_density_min -0.359
_refine_diff_density_rms 0.057
_refine_ls_extinction_method none
_refine_ls_goodness_of_fit_ref 1.073
_refine_ls_hydrogen_treatment mixed
_refine_ls_matrix_type full
_refine_ls_number_parameters 311
_refine_ls_number_reflns 4787
_refine_ls_number_restraints 0
_refine_ls_restrained_S_all 1.073
_refine_ls_R_factor_all 0.0530
_refine_ls_R_factor_gt 0.0424
_refine_ls_shift/su_max 0.000
_refine_ls_shift/su_mean 0.000
_refine_ls_structure_factor_coef Fsqd
_refine_ls_weighting_details 'calc w=1/[\s^2^(Fo^2^)+(0.0151P)^2^+1.9000P] where P=(Fo^2^+2Fc^2^)/3'
_refine_ls_weighting_scheme calc
_refine_ls_wR_factor_gt 0.1067
_refine_ls_wR_factor_ref 0.1106
_reflns_number_gt 4052
_reflns_number_total 4787
_reflns_threshold_expression >2sigma(I)
_cod_data_source_file c5ob01072a2.cif
_cod_data_source_block avv20
_cod_depositor_comments 'Adding full bibliography for 7154577--7154582.cif.'
_cod_original_cell_volume 1155.85(8)
_cod_original_sg_symbol_H-M P-1
_cod_database_code 7154581

loop_
_symmetry_equiv_pos_as_xyz
'x, y, z'
'-x, -y, -z'

loop_
_atom_site_label
_atom_site_type_symbol
_atom_site_fract_x
_atom_site_fract_y
_atom_site_fract_z
_atom_site_U_iso_or_equiv
_atom_site_adp_type
_atom_site_occupancy
_atom_site_symmetry_multiplicity
_atom_site_calc_flag
_atom_site_refinement_flags
Cl26 Cl 0.86567(7) 0.76614(6) 0.01769(6) 0.03052(15) Uani 1 1 d .
F14 F 0.52573(16) 0.16453(13) -0.03295(13) 0.0290(3) Uani 1 1 d .
F13 F 0.58197(17) 0.07659(13) -0.15994(14) 0.0278(3) Uani 1 1 d .
F12 F 0.73135(16) 0.04451(13) -0.04569(13) 0.0272(3) Uani 1 1 d .
O31 O 1.22437(19) 0.07939(16) -0.54328(15) 0.0243(4) Uani 1 1 d .
O27 O 0.37754(19) 0.67442(15) -0.39882(16) 0.0249(4) Uani 1 1 d .
O28 O 0.29586(18) 0.47102(15) -0.38651(15) 0.0215(3) Uani 1 1 d .
O33 O 1.2428(2) 0.01474(17) -0.32544(16) 0.0262(4) Uani 1 1 d .
C20 C 0.8422(2) 0.5177(2) -0.1650(2) 0.0184(4) Uani 1 1 d .
C11 C 0.8688(2) 0.2024(2) -0.3039(2) 0.0175(4) Uani 1 1 d .
C6 C 0.6361(2) 0.3519(2) -0.2638(2) 0.0173(4) Uani 1 1 d .
C18 C 1.1135(3) 0.0870(2) -0.3509(2) 0.0193(4) Uani 1 1 d .
C23 C 0.8598(3) 0.6653(2) -0.0485(2) 0.0217(5) Uani 1 1 d .
C15 C 0.9795(3) 0.1997(2) -0.5043(2) 0.0204(4) Uani 1 1 d .
H15 H 0.9729 0.2247 -0.5829 0.024 Uiso 1 1 calc R
C4 C 0.5990(3) 0.5733(2) -0.3171(2) 0.0199(4) Uani 1 1 d .
H4 H 0.6304 0.6471 -0.3227 0.024 Uiso 1 1 calc R
C17 C 0.9958(3) 0.1244(2) -0.2690(2) 0.0183(4) Uani 1 1 d .
H17 H 1.0005 0.0977 -0.1897 0.022 Uiso 1 1 calc R
C5 C 0.6821(2) 0.4618(2) -0.2721(2) 0.0183(4) Uani 1 1 d .
C19 C 1.1044(3) 0.1235(2) -0.4703(2) 0.0190(4) Uani 1 1 d .
C24 C 0.9928(3) 0.6472(2) -0.1339(2) 0.0220(5) Uani 1 1 d .
H24 H 1.0871 0.6836 -0.1521 0.026 Uiso 1 1 calc R
C1 C 0.5064(3) 0.3502(2) -0.3015(2) 0.0188(4) Uani 1 1 d .
H1 H 0.4765 0.2763 -0.2966 0.023 Uiso 1 1 calc R
C2 C 0.4233(2) 0.4602(2) -0.3461(2) 0.0182(4) Uani 1 1 d .
C3 C 0.4690(3) 0.5726(2) -0.3534(2) 0.0201(4) Uani 1 1 d .
C7 C 0.8286(3) 0.4402(2) -0.2303(2) 0.0192(4) Uani 1 1 d .
H7 H 0.9214 0.4536 -0.3011 0.023 Uiso 1 1 calc R
C8 C 0.8191(3) 0.2998(2) -0.1491(2) 0.0209(5) Uani 1 1 d .
H8A H 0.7545 0.2856 -0.0669 0.025 Uiso 1 1 calc R
H8B H 0.9233 0.2631 -0.1466 0.025 Uiso 1 1 calc R
C16 C 0.8626(3) 0.2396(2) -0.4214(2) 0.0191(4) Uani 1 1 d .
H16 H 0.7801 0.2916 -0.4459 0.023 Uiso 1 1 calc R
C9 C 0.7430(3) 0.2436(2) -0.2099(2) 0.0182(4) Uani 1 1 d .
C10 C 0.6460(3) 0.1325(2) -0.1125(2) 0.0213(5) Uani 1 1 d .
C29 C 0.2420(3) 0.3586(2) -0.3749(2) 0.0224(5) Uani 1 1 d .
H29A H 0.3272 0.3172 -0.4151 0.034 Uiso 1 1 calc R
H29B H 0.1578 0.3775 -0.4116 0.034 Uiso 1 1 calc R
H29C H 0.2047 0.3054 -0.2904 0.034 Uiso 1 1 calc R
C34 C 1.2597(3) -0.0189(3) -0.2076(2) 0.0295(5) Uani 1 1 d .
H34A H 1.3564 -0.0661 -0.2017 0.044 Uiso 1 1 calc R
H34B H 1.1727 -0.0683 -0.1470 0.044 Uiso 1 1 calc R
H34C H 1.2615 0.0550 -0.1948 0.044 Uiso 1 1 calc R
C25 C 0.9822(3) 0.5728(2) -0.1921(2) 0.0197(4) Uani 1 1 d .
H25 H 1.0704 0.5601 -0.2499 0.024 Uiso 1 1 calc R
C21 C 0.7128(3) 0.5341(2) -0.0749(2) 0.0265(5) Uani 1 1 d .
H21 H 0.6198 0.4947 -0.0540 0.032 Uiso 1 1 calc R
C32 C 1.2155(3) 0.1087(2) -0.6627(2) 0.0253(5) Uani 1 1 d .
H32A H 1.2211 0.1970 -0.7082 0.038 Uiso 1 1 calc R
H32B H 1.1178 0.0807 -0.6572 0.038 Uiso 1 1 calc R
H32C H 1.3017 0.0679 -0.7028 0.038 Uiso 1 1 calc R
C22 C 0.7193(3) 0.6077(2) -0.0154(2) 0.0260(5) Uani 1 1 d .
H22 H 0.6323 0.6180 0.0446 0.031 Uiso 1 1 calc R
C30 C 0.4162(3) 0.7901(2) -0.4055(3) 0.0323(6) Uani 1 1 d .
H30A H 0.5200 0.8125 -0.4598 0.048 Uiso 1 1 calc R
H30B H 0.4131 0.7817 -0.3261 0.048 Uiso 1 1 calc R
H30C H 0.3414 0.8537 -0.4352 0.048 Uiso 1 1 calc R

loop_
_atom_site_aniso_label
_atom_site_aniso_U_11
_atom_site_aniso_U_22
_atom_site_aniso_U_33
_atom_site_aniso_U_23
_atom_site_aniso_U_13
_atom_site_aniso_U_12
Cl26 0.0303(3) 0.0330(3) 0.0432(4) -0.0258(3) -0.0177(3) 0.0048(2)
F14 0.0224(7) 0.0264(7) 0.0279(7) -0.0090(6) 0.0020(6) 0.0026(6)
F13 0.0275(7) 0.0221(7) 0.0338(8) -0.0093(6) -0.0087(6) -0.0058(6)
F12 0.0261(7) 0.0227(7) 0.0259(7) -0.0043(6) -0.0085(6) 0.0049(6)
O31 0.0218(8) 0.0281(9) 0.0248(8) -0.0153(7) -0.0056(7) 0.0059(7)
O27 0.0225(8) 0.0196(8) 0.0373(10) -0.0141(7) -0.0140(7) 0.0061(6)
O28 0.0159(7) 0.0227(8) 0.0288(9) -0.0123(7) -0.0085(6) 0.0019(6)
O33 0.0220(8) 0.0333(9) 0.0284(9) -0.0175(8) -0.0130(7) 0.0127(7)
C20 0.0143(10) 0.0209(10) 0.0232(11) -0.0109(9) -0.0081(8) 0.0029(8)
C11 0.0140(10) 0.0166(10) 0.0235(11) -0.0096(9) -0.0054(8) -0.0002(8)
C6 0.0138(10) 0.0184(10) 0.0199(10) -0.0093(8) -0.0045(8) 0.0028(8)
C18 0.0165(10) 0.0182(10) 0.0266(12) -0.0111(9) -0.0087(9) 0.0022(8)
C23 0.0240(11) 0.0208(11) 0.0275(12) -0.0134(9) -0.0141(9) 0.0053(9)
C15 0.0202(11) 0.0216(11) 0.0204(11) -0.0083(9) -0.0074(9) -0.0002(9)
C4 0.0177(10) 0.0180(10) 0.0268(11) -0.0119(9) -0.0060(9) 0.0001(8)
C17 0.0178(10) 0.0184(10) 0.0219(11) -0.0093(9) -0.0094(8) 0.0026(8)
C5 0.0146(10) 0.0208(11) 0.0199(10) -0.0105(9) -0.0024(8) -0.0001(8)
C19 0.0161(10) 0.0194(10) 0.0231(11) -0.0110(9) -0.0046(8) 0.0003(8)
C24 0.0171(10) 0.0224(11) 0.0301(12) -0.0103(10) -0.0122(9) 0.0008(9)
C1 0.0165(10) 0.0186(10) 0.0224(11) -0.0104(9) -0.0034(8) -0.0012(8)
C2 0.0129(10) 0.0220(11) 0.0207(10) -0.0104(9) -0.0037(8) 0.0005(8)
C3 0.0184(10) 0.0183(10) 0.0234(11) -0.0102(9) -0.0043(9) 0.0027(8)
C7 0.0144(10) 0.0217(11) 0.0241(11) -0.0125(9) -0.0050(8) 0.0012(8)
C8 0.0194(10) 0.0224(11) 0.0248(11) -0.0126(9) -0.0096(9) 0.0049(9)
C16 0.0151(10) 0.0187(10) 0.0247(11) -0.0087(9) -0.0086(8) 0.0026(8)
C9 0.0157(10) 0.0182(10) 0.0217(11) -0.0090(9) -0.0060(8) 0.0017(8)
C10 0.0178(10) 0.0205(11) 0.0245(11) -0.0091(9) -0.0062(9) 0.0037(9)
C29 0.0162(10) 0.0271(12) 0.0280(12) -0.0142(10) -0.0072(9) -0.0010(9)
C34 0.0254(12) 0.0350(14) 0.0330(13) -0.0166(11) -0.0169(10) 0.0125(10)
C25 0.0143(10) 0.0216(11) 0.0231(11) -0.0089(9) -0.0067(8) 0.0024(8)
C21 0.0155(11) 0.0331(13) 0.0357(13) -0.0217(11) -0.0008(10) -0.0038(9)
C32 0.0259(12) 0.0283(12) 0.0238(12) -0.0144(10) -0.0051(9) 0.0005(10)
C22 0.0189(11) 0.0324(13) 0.0307(13) -0.0197(11) -0.0039(9) 0.0020(9)
C30 0.0343(14) 0.0201(12) 0.0496(16) -0.0171(12) -0.0208(12) 0.0078(10)

loop_
_atom_type_symbol
_atom_type_description
_atom_type_scat_dispersion_real
_atom_type_scat_dispersion_imag
_atom_type_scat_source
C C 0.0181 0.0091 'International Tables Vol C Tables 4.2.6.8 and 6.1.1.4'
H H 0.0000 0.0000 'International Tables Vol C Tables 4.2.6.8 and 6.1.1.4'
O O 0.0492 0.0322 'International Tables Vol C Tables 4.2.6.8 and 6.1.1.4'
F F 0.0727 0.0534 'International Tables Vol C Tables 4.2.6.8 and 6.1.1.4'
Cl Cl 0.3639 0.7018 'International Tables Vol C Tables 4.2.6.8 and 6.1.1.4'

loop_
_geom_angle_atom_site_label_1
_geom_angle_atom_site_label_2
_geom_angle_atom_site_label_3
_geom_angle
C19 O31 C32 117.16(18)
C3 O27 C30 117.06(19)
C2 O28 C29 116.47(18)
C18 O33 C34 117.06(18)
C25 C20 C21 118.6(2)
C25 C20 C7 121.33(19)
C21 C20 C7 120.0(2)
C16 C11 C17 118.7(2)
C16 C11 C9 122.4(2)
C17 C11 C9 118.9(2)
C5 C6 C1 120.8(2)
C5 C6 C9 110.63(19)
C1 C6 C9 128.6(2)
O33 C18 C17 124.6(2)
O33 C18 C19 115.54(19)
C17 C18 C19 119.8(2)
C24 C23 C22 122.2(2)
C24 C23 Cl26 119.46(18)
C22 C23 Cl26 118.35(18)
C19 C15 C16 120.7(2)
C19 C15 H15 119.6
C16 C15 H15 119.6
C3 C4 C5 119.1(2)
C3 C4 H4 120.5
C5 C4 H4 120.5
C18 C17 C11 121.1(2)
C18 C17 H17 119.5
C11 C17 H17 119.5
C6 C5 C4 120.7(2)
C6 C5 C7 110.78(19)
C4 C5 C7 128.5(2)
O31 C19 C15 125.6(2)
O31 C19 C18 115.3(2)
C15 C19 C18 119.1(2)
C23 C24 C25 118.5(2)
C23 C24 H24 120.8
C25 C24 H24 120.8
C2 C1 C6 119.0(2)
C2 C1 H1 120.5
C6 C1 H1 120.5
O28 C2 C1 124.6(2)
O28 C2 C3 115.0(2)
C1 C2 C3 120.4(2)
O27 C3 C4 125.2(2)
O27 C3 C2 114.7(2)
C4 C3 C2 120.1(2)
C20 C7 C5 117.06(18)
C20 C7 C8 112.75(19)
C5 C7 C8 100.97(18)
C20 C7 H7 108.5
C5 C7 H7 108.5
C8 C7 H7 108.5
C7 C8 C9 104.87(18)
C7 C8 H8A 110.8
C9 C8 H8A 110.8
C7 C8 H8B 110.8
C9 C8 H8B 110.8
H8A C8 H8B 108.8
C11 C16 C15 120.7(2)
C11 C16 H16 119.7
C15 C16 H16 119.7
C10 C9 C6 110.63(18)
C10 C9 C11 109.49(18)
C6 C9 C11 114.52(18)
C10 C9 C8 109.46(19)
C6 C9 C8 100.97(17)
C11 C9 C8 111.47(18)
F12 C10 F14 105.94(19)
F12 C10 F13 106.72(18)
F14 C10 F13 106.38(18)
F12 C10 C9 112.64(19)
F14 C10 C9 112.35(18)
F13 C10 C9 112.33(19)
O28 C29 H29A 109.5
O28 C29 H29B 109.5
H29A C29 H29B 109.5
O28 C29 H29C 109.5
H29A C29 H29C 109.5
H29B C29 H29C 109.5
O33 C34 H34A 109.5
O33 C34 H34B 109.5
H34A C34 H34B 109.5
O33 C34 H34C 109.5
H34A C34 H34C 109.5
H34B C34 H34C 109.5
C20 C25 C24 121.1(2)
C20 C25 H25 119.5
C24 C25 H25 119.5
C22 C21 C20 121.7(2)
C22 C21 H21 119.1
C20 C21 H21 119.1
O31 C32 H32A 109.5
O31 C32 H32B 109.5
H32A C32 H32B 109.5
O31 C32 H32C 109.5
H32A C32 H32C 109.5
H32B C32 H32C 109.5
C23 C22 C21 117.8(2)
C23 C22 H22 121.1
C21 C22 H22 121.1
O27 C30 H30A 109.5
O27 C30 H30B 109.5
H30A C30 H30B 109.5
O27 C30 H30C 109.5
H30A C30 H30C 109.5
H30B C30 H30C 109.5

loop_
_geom_bond_atom_site_label_1
_geom_bond_atom_site_label_2
_geom_bond_distance
Cl26 C23 1.742(2)
F14 C10 1.345(3)
F13 C10 1.348(3)
F12 C10 1.345(3)
O31 C19 1.367(3)
O31 C32 1.427(3)
O27 C3 1.364(3)
O27 C30 1.431(3)
O28 C2 1.366(3)
O28 C29 1.426(3)
O33 C18 1.369(3)
O33 C34 1.425(3)
C20 C25 1.386(3)
C20 C21 1.394(3)
C20 C7 1.513(3)
C11 C16 1.379(3)
C11 C17 1.411(3)
C11 C9 1.539(3)
C6 C5 1.382(3)
C6 C1 1.401(3)
C6 C9 1.524(3)
C18 C17 1.384(3)
C18 C19 1.412(3)
C23 C24 1.384(3)
C23 C22 1.389(3)
C15 C19 1.384(3)
C15 C16 1.404(3)
C15 H15 0.9300
C4 C3 1.390(3)
C4 C5 1.397(3)
C4 H4 0.9300
C17 H17 0.9300
C5 C7 1.519(3)
C24 C25 1.397(3)
C24 H24 0.9300
C1 C2 1.383(3)
C1 H1 0.9300
C2 C3 1.415(3)
C7 C8 1.543(3)
C7 H7 0.9800
C8 C9 1.558(3)
C8 H8A 0.9700
C8 H8B 0.9700
C16 H16 0.9300
C9 C10 1.523(3)
C29 H29A 0.9600
C29 H29B 0.9600
C29 H29C 0.9600
C34 H34A 0.9600
C34 H34B 0.9600
C34 H34C 0.9600
C25 H25 0.9300
C21 C22 1.391(3)
C21 H21 0.9300
C32 H32A 0.9600
C32 H32B 0.9600
C32 H32C 0.9600
C22 H22 0.9300
C30 H30A 0.9600
C30 H30B 0.9600
C30 H30C 0.9600

loop_
_geom_torsion_atom_site_label_1
_geom_torsion_atom_site_label_2
_geom_torsion_atom_site_label_3
_geom_torsion_atom_site_label_4
_geom_torsion
C34 O33 C18 C17 -3.0(3)
C34 O33 C18 C19 177.1(2)
O33 C18 C17 C11 177.9(2)
C19 C18 C17 C11 -2.2(3)
C16 C11 C17 C18 0.9(3)
C9 C11 C17 C18 -178.7(2)
C1 C6 C5 C4 0.6(3)
C9 C6 C5 C4 -178.9(2)
C1 C6 C5 C7 -177.86(19)
C9 C6 C5 C7 2.6(2)
C3 C4 C5 C6 0.1(3)
C3 C4 C5 C7 178.3(2)
C32 O31 C19 C15 -3.7(3)
C32 O31 C19 C18 176.8(2)
C16 C15 C19 O31 -179.9(2)
C16 C15 C19 C18 -0.4(3)
O33 C18 C19 O31 1.4(3)
C17 C18 C19 O31 -178.5(2)
O33 C18 C19 C15 -178.1(2)
C17 C18 C19 C15 1.9(3)
C22 C23 C24 C25 2.9(4)
Cl26 C23 C24 C25 -175.53(18)
C5 C6 C1 C2 -0.7(3)
C9 C6 C1 C2 178.7(2)
C29 O28 C2 C1 3.5(3)
C29 O28 C2 C3 -177.05(19)
C6 C1 C2 O28 179.4(2)
C6 C1 C2 C3 0.0(3)
C30 O27 C3 C4 -2.2(3)
C30 O27 C3 C2 178.5(2)
C5 C4 C3 O27 180.0(2)
C5 C4 C3 C2 -0.8(3)
O28 C2 C3 O27 0.6(3)
C1 C2 C3 O27 -179.9(2)
O28 C2 C3 C4 -178.7(2)
C1 C2 C3 C4 0.8(3)
C25 C20 C7 C5 -135.8(2)
C21 C20 C7 C5 44.8(3)
C25 C20 C7 C8 107.7(2)
C21 C20 C7 C8 -71.7(3)
C6 C5 C7 C20 -145.4(2)
C4 C5 C7 C20 36.3(3)
C6 C5 C7 C8 -22.6(2)
C4 C5 C7 C8 159.0(2)
C20 C7 C8 C9 158.91(17)
C5 C7 C8 C9 33.2(2)
C17 C11 C16 C15 0.6(3)
C9 C11 C16 C15 -179.8(2)
C19 C15 C16 C11 -0.9(3)
C5 C6 C9 C10 134.2(2)
C1 C6 C9 C10 -45.3(3)
C5 C6 C9 C11 -101.5(2)
C1 C6 C9 C11 79.0(3)
C5 C6 C9 C8 18.4(2)
C1 C6 C9 C8 -161.1(2)
C16 C11 C9 C10 110.5(2)
C17 C11 C9 C10 -69.9(3)
C16 C11 C9 C6 -14.4(3)
C17 C11 C9 C6 165.15(19)
C16 C11 C9 C8 -128.2(2)
C17 C11 C9 C8 51.3(3)
C7 C8 C9 C10 -148.48(17)
C7 C8 C9 C6 -31.8(2)
C7 C8 C9 C11 90.2(2)
C6 C9 C10 F12 -167.39(18)
C11 C9 C10 F12 65.5(2)
C8 C9 C10 F12 -57.0(2)
C6 C9 C10 F14 -47.8(3)
C11 C9 C10 F14 -174.98(18)
C8 C9 C10 F14 62.6(2)
C6 C9 C10 F13 72.1(2)
C11 C9 C10 F13 -55.1(2)
C8 C9 C10 F13 -177.54(17)
C21 C20 C25 C24 -2.4(4)
C7 C20 C25 C24 178.2(2)
C23 C24 C25 C20 -0.3(3)
C25 C20 C21 C22 2.5(4)
C7 C20 C21 C22 -178.0(2)
C24 C23 C22 C21 -2.8(4)
Cl26 C23 C22 C21 175.7(2)
C20 C21 C22 C23 0.0(4)
